data_7707845
loop_
_publ_author_name
'Li, Xiaoshuang'
'Liang, Fei'
'Liu, Tianpeng'
'Li, Haifeng'

_publ_section_title
;
 Na<sub>2</sub>GaS<sub>2</sub>Cl: a new sodium-rich chalcohalide with
 two-dimensional [GaS<sub>2</sub>]<sub>\\infty </sub> layers and wide
 interlayer space.
;
_journal_issue 32
_journal_name_full 'Dalton transactions (Cambridge, England : 2003)'
_journal_page_first 11167
_journal_page_last 11172
_journal_paper_doi 10.1039/d1dt01099a
_journal_volume 50
_journal_year 2021
_chemical_formula_moiety 'Cl Ga Na2 S2'
_chemical_formula_sum 'Cl Ga Na2 S2'
_chemical_formula_weight 215.27
_space_group_crystal_system orthorhombic
_space_group_IT_number 63
_space_group_name_Hall '-C 2c 2'
_space_group_name_H-M_alt 'C m c m'
_audit_creation_date 2021-06-29
_audit_creation_method
;
Olex2 1.5-dev
(compiled 2021.06.19 svn.r9b09db45 for OlexSys, GUI svn.r6225)
;
_audit_update_record
;
2021-07-01 deposited with the CCDC.	2021-07-12 downloaded from the CCDC.
;
_cell_angle_alpha 90
_cell_angle_beta 90
_cell_angle_gamma 90
_cell_formula_units_Z 16
_cell_length_a 7.2752(3)
_cell_length_b 39.3001(3)
_cell_length_c 7.2759(3)
_cell_measurement_reflns_used 22790
_cell_measurement_temperature 153(2)
_cell_measurement_theta_max 24.691
_cell_measurement_theta_min 2.847
_cell_volume 2080.30(12)
_computing_cell_refinement 'CrystalClear (Rigaku Inc., 2008)'
_computing_data_collection 'CrystalClear (Rigaku Inc., 2008)'
_computing_data_reduction 'CrystalClear (Rigaku Inc., 2008)'
_computing_molecular_graphics 'Olex2 1.5-dev (Dolomanov et al., 2009)'
_computing_publication_material 'Olex2 1.5-dev (Dolomanov et al., 2009)'
_computing_structure_refinement 'SHELXL 2018/3 (Sheldrick, 2015)'
_computing_structure_solution 'SHELXT 2018/2 (Sheldrick, 2018)'
_diffrn_ambient_temperature 153(2)
_diffrn_measured_fraction_theta_full 0.996
_diffrn_measured_fraction_theta_max 0.997
_diffrn_measurement_device_type 'Xcalibur, Sapphire3, Gemini ultra'
_diffrn_measurement_method dtprofit.ref
_diffrn_radiation_type MoK\a
_diffrn_radiation_wavelength 0.71073
_diffrn_reflns_av_R_equivalents 0.0542
_diffrn_reflns_av_unetI/netI 0.0332
_diffrn_reflns_Laue_measured_fraction_full 0.996
_diffrn_reflns_Laue_measured_fraction_max 0.997
_diffrn_reflns_limit_h_max 9
_diffrn_reflns_limit_h_min -9
_diffrn_reflns_limit_k_max 50
_diffrn_reflns_limit_k_min -50
_diffrn_reflns_limit_l_max 9
_diffrn_reflns_limit_l_min -9
_diffrn_reflns_number 8077
_diffrn_reflns_point_group_measured_fraction_full 0.996
_diffrn_reflns_point_group_measured_fraction_max 0.997
_diffrn_reflns_theta_full 25.242
_diffrn_reflns_theta_max 27.500
_diffrn_reflns_theta_min 2.847
_exptl_absorpt_coefficient_mu 6.594
_exptl_absorpt_correction_T_max 1.0000
_exptl_absorpt_correction_T_min 0.7308
_exptl_absorpt_correction_type multi-scan
_exptl_absorpt_process_details 'face indexed'
_exptl_crystal_colour Brown
_exptl_crystal_density_diffrn 2.749
_exptl_crystal_density_method 'not measured'
_exptl_crystal_description Prism
_exptl_crystal_F_000 1632
_exptl_crystal_size_max 0.09
_exptl_crystal_size_mid 0.08
_exptl_crystal_size_min 0.04
_refine_diff_density_max 1.809
_refine_diff_density_min -1.638
_refine_diff_density_rms 0.234
_refine_ls_extinction_method none
_refine_ls_goodness_of_fit_ref 1.214
_refine_ls_hydrogen_treatment undef
_refine_ls_matrix_type full
_refine_ls_number_parameters 81
_refine_ls_number_reflns 1387
_refine_ls_number_restraints 0
_refine_ls_restrained_S_all 1.214
_refine_ls_R_factor_all 0.0715
_refine_ls_R_factor_gt 0.0530
_refine_ls_shift/su_max 0.001
_refine_ls_shift/su_mean 0.000
_refine_ls_structure_factor_coef Fsqd
_refine_ls_weighting_details 'w=1/[\s^2^(Fo^2^)+(0.0703P)^2^+3.5647P] where P=(Fo^2^+2Fc^2^)/3'
_refine_ls_weighting_scheme calc
_refine_ls_wR_factor_gt 0.1271
_refine_ls_wR_factor_ref 0.1404
_reflns_Friedel_coverage 0.000
_reflns_number_gt 1073
_reflns_number_total 1387
_reflns_threshold_expression 'I > 2\s(I)'
_cod_data_source_file d1dt01099a2.cif
_cod_data_source_block 1
_cod_depositor_comments 'Adding full bibliography for 7707845.cif.'
_cod_database_code 7707845
_shelx_shelxl_version_number 2018/3
_shelx_space_group_comment
;
The symmetry employed for this shelxl refinement is uniquely defined
by the following loop, which should always be used as a source of
symmetry information in preference to the above space-group names.
They are only intended as comments.
;
_olex2_refinement_description
;
1. Twinned data refinement
 Scales: 0.892(8)
 0.108(8)
;
_olex2_submission_special_instructions 'No special instructions were received'

loop_
_space_group_symop_operation_xyz
'x, y, z'
'-x, -y, z+1/2'
'-x, y, -z+1/2'
'x, -y, -z'
'x+1/2, y+1/2, z'
'-x+1/2, -y+1/2, z+1/2'
'-x+1/2, y+1/2, -z+1/2'
'x+1/2, -y+1/2, -z'
'-x, -y, -z'
'x, y, -z-1/2'
'x, -y, z-1/2'
'-x, y, z'
'-x+1/2, -y+1/2, -z'
'x+1/2, y+1/2, -z-1/2'
'x+1/2, -y+1/2, z-1/2'
'-x+1/2, y+1/2, z'

loop_
_atom_site_label
_atom_site_type_symbol
_atom_site_fract_x
_atom_site_fract_y
_atom_site_fract_z
_atom_site_U_iso_or_equiv
_atom_site_adp_type
_atom_site_occupancy
_atom_site_site_symmetry_order
_atom_site_calc_flag
_atom_site_refinement_flags_posn
_atom_site_refinement_flags_adp
_atom_site_refinement_flags_occupancy
_atom_site_disorder_assembly
_atom_site_disorder_group
Ga1 Ga 0.500000 0.34152(2) 0.49611(11) 0.0093(3) Uani 1 2 d S T P . .
Ga2 Ga 0.74645(10) 0.40851(2) 0.250000 0.0083(3) Uani 1 2 d S T P . .
Cl2 Cl 0.7502(3) 0.47044(5) 0.750000 0.0117(4) Uani 1 2 d S T P . .
S3 S 0.75619(17) 0.37464(6) 0.50611(17) 0.0112(3) Uani 1 1 d . . . . .
S1 S 0.500000 0.30624(7) 0.250000 0.0110(6) Uani 1 4 d S T P . .
Cl1 Cl 0.500000 0.22045(5) 0.5000(3) 0.0128(4) Uani 1 2 d S T P . .
S5 S 0.500000 0.44337(8) 0.250000 0.0105(6) Uani 1 4 d S T P . .
S4 S 1.000000 0.44265(7) 0.250000 0.0101(6) Uani 1 4 d S T P . .
S2 S 0.500000 0.30793(8) 0.750000 0.0132(6) Uani 1 4 d S T P . .
Na7 Na 0.2486(5) 0.24980(8) 0.250000 0.0166(9) Uani 1 2 d S T P . .
Na1 Na 0.500000 0.500000 0.500000 0.0161(11) Uani 1 4 d S T P . .
Na5 Na 0.500000 0.41675(14) 0.750000 0.0224(12) Uani 1 4 d S T P . .
Na6 Na 1.000000 0.500000 1.000000 0.0131(10) Uani 1 4 d S T P . .
Na4 Na 1.000000 0.41771(14) 0.750000 0.0211(12) Uani 1 4 d S T P . .
Na2 Na 0.500000 0.16772(13) 0.250000 0.0205(12) Uani 1 4 d S T P . .
Na3 Na 0.500000 0.16675(16) 0.750000 0.0277(14) Uani 1 4 d S T P . .

loop_
_atom_site_aniso_label
_atom_site_aniso_U_11
_atom_site_aniso_U_22
_atom_site_aniso_U_33
_atom_site_aniso_U_23
_atom_site_aniso_U_13
_atom_site_aniso_U_12
Ga1 0.0107(5) 0.0116(5) 0.0058(4) 0.0005(3) 0.000 0.000
Ga2 0.0085(4) 0.0095(5) 0.0068(4) 0.000 0.000 -0.0003(4)
Cl2 0.0116(9) 0.0127(10) 0.0107(9) 0.000 0.000 -0.0010(8)
S3 0.0116(7) 0.0146(7) 0.0073(6) 0.0029(5) -0.0018(7) -0.0012(5)
S1 0.0168(14) 0.0081(14) 0.0081(13) 0.000 0.000 0.000
Cl1 0.0129(9) 0.0159(10) 0.0096(9) -0.0018(8) 0.000 0.000
S5 0.0077(13) 0.0084(14) 0.0152(14) 0.000 0.000 0.000
S4 0.0078(13) 0.0086(14) 0.0138(13) 0.000 0.000 0.000
S2 0.0195(15) 0.0139(15) 0.0062(13) 0.000 0.000 0.000
Na7 0.019(2) 0.019(2) 0.0124(19) 0.000 0.000 0.0002(12)
Na1 0.017(2) 0.020(3) 0.011(2) 0.004(2) 0.000 0.000
Na5 0.015(2) 0.014(3) 0.039(3) 0.000 0.000 0.000
Na6 0.011(2) 0.018(3) 0.010(2) -0.001(2) 0.000 0.000
Na4 0.015(2) 0.008(2) 0.040(3) 0.000 0.000 0.000
Na2 0.041(3) 0.008(2) 0.013(2) 0.000 0.000 0.000
Na3 0.047(4) 0.022(3) 0.014(3) 0.000 0.000 0.000

loop_
_atom_type_symbol
_atom_type_description
_atom_type_scat_dispersion_real
_atom_type_scat_dispersion_imag
_atom_type_scat_source
Cl Cl 0.1484 0.1585 'International Tables Vol C Tables 4.2.6.8 and 6.1.1.4'
Ga Ga 0.2307 1.6083 'International Tables Vol C Tables 4.2.6.8 and 6.1.1.4'
Na Na 0.0362 0.0249 'International Tables Vol C Tables 4.2.6.8 and 6.1.1.4'
S S 0.1246 0.1234 'International Tables Vol C Tables 4.2.6.8 and 6.1.1.4'

loop_
_geom_angle_atom_site_label_1
_geom_angle_atom_site_label_2
_geom_angle_atom_site_label_3
_geom_angle
_geom_angle_site_symmetry_1
_geom_angle_site_symmetry_3
_geom_angle_publ_flag
S3 Ga1 S3 110.05(11) . 12_655 y
S3 Ga1 Na5 59.84(5) 12_655 . y
S3 Ga1 Na5 59.85(5) . . y
S1 Ga1 S3 112.06(5) . . y
S1 Ga1 S3 112.07(5) . 12_655 y
S1 Ga1 S2 106.71(9) . . y
S1 Ga1 Na5 159.74(8) . . y
S2 Ga1 S3 107.86(5) . . y
S2 Ga1 S3 107.86(5) . 12_655 y
S2 Ga1 Na5 93.55(9) . . y
S3 Ga2 S3 108.85(12) 10_556 . y
S3 Ga2 Na3 59.38(5) 10_556 13_656 y
S3 Ga2 Na3 59.38(5) . 13_656 y
S5 Ga2 S3 112.17(5) . . y
S5 Ga2 S3 112.17(5) . 10_556 y
S5 Ga2 S4 106.58(9) . . y
S5 Ga2 Na3 159.34(9) . 13_656 y
S4 Ga2 S3 108.46(5) . 10_556 y
S4 Ga2 S3 108.46(5) . . y
S4 Ga2 Na3 94.08(8) . 13_656 y
Na1 Cl2 Na1 80.22(5) . 2_665 ?
Na5 Cl2 Na1 83.71(7) . . ?
Na5 Cl2 Na1 83.71(7) . 2_665 ?
Na5 Cl2 Na6 137.09(4) . . ?
Na5 Cl2 Na6 137.09(4) . 2_764 ?
Na6 Cl2 Na1 80.24(3) 2_764 . ?
Na6 Cl2 Na1 80.24(3) . 2_665 ?
Na6 Cl2 Na1 131.39(7) . . ?
Na6 Cl2 Na1 131.39(7) 2_764 2_665 ?
Na6 Cl2 Na6 80.28(5) . 2_764 ?
Na4 Cl2 Na1 137.26(4) . 2_665 ?
Na4 Cl2 Na1 137.26(4) . . ?
Na4 Cl2 Na5 82.03(11) . . ?
Na4 Cl2 Na6 83.39(7) . 2_764 ?
Na4 Cl2 Na6 83.39(7) . . ?
Ga1 S3 Ga2 106.33(6) . . ?
Ga1 S3 Na5 80.15(8) . . ?
Ga1 S3 Na4 144.99(6) . . ?
Ga1 S3 Na2 100.67(10) . 13_656 ?
Ga1 S3 Na3 98.75(10) . 13_656 ?
Ga2 S3 Na5 97.97(10) . . ?
Ga2 S3 Na4 99.79(10) . . ?
Ga2 S3 Na2 144.96(6) . 13_656 ?
Ga2 S3 Na3 80.24(9) . 13_656 ?
Na4 S3 Na5 73.41(7) . . ?
Na4 S3 Na3 108.44(7) . 13_656 ?
Na2 S3 Na5 108.43(7) 13_656 . ?
Na2 S3 Na4 67.57(12) 13_656 . ?
Na2 S3 Na3 73.86(7) 13_656 13_656 ?
Na3 S3 Na5 177.58(6) 13_656 . ?
Ga1 S1 Ga1 104.51(12) . 10_556 ?
Ga1 S1 Na7 118.18(4) 10_556 3_655 ?
Ga1 S1 Na7 118.18(4) . 3_655 ?
Ga1 S1 Na7 118.18(4) 10_556 . ?
Ga1 S1 Na7 118.18(4) . . ?
Na7 S1 Na7 79.02(16) 3_655 . ?
Na7 Cl1 Na7 80.69(13) . 3_655 ?
Na7 Cl1 Na7 79.81(13) 15_556 13_556 ?
Na7 Cl1 Na7 80.26(3) 15_556 3_655 ?
Na7 Cl1 Na7 131.40(8) 13_556 3_655 ?
Na7 Cl1 Na7 80.26(3) 13_556 . ?
Na7 Cl1 Na7 131.41(8) 15_556 . ?
Na2 Cl1 Na7 137.51(8) . 13_556 ?
Na2 Cl1 Na7 83.23(9) . . ?
Na2 Cl1 Na7 137.51(8) . 15_556 ?
Na2 Cl1 Na7 83.23(9) . 3_655 ?
Na2 Cl1 Na3 82.03(12) . . ?
Na3 Cl1 Na7 83.85(9) . 13_556 ?
Na3 Cl1 Na7 136.84(8) . 3_655 ?
Na3 Cl1 Na7 83.85(10) . 15_556 ?
Na3 Cl1 Na7 136.84(8) . . ?
Ga2 S5 Ga2 105.23(13) . 3_655 ?
Ga2 S5 Na1 118.04(3) 3_655 . ?
Ga2 S5 Na1 118.04(3) . . ?
Ga2 S5 Na1 118.04(3) 3_655 2_664 ?
Ga2 S5 Na1 118.04(3) . 2_664 ?
Na1 S5 Na1 78.52(7) . 2_664 ?
Ga2 S4 Ga2 107.94(13) . 3_755 ?
Ga2 S4 Na6 117.24(3) . 1_554 ?
Ga2 S4 Na6 117.24(3) . 2_764 ?
Ga2 S4 Na6 117.24(3) 3_755 1_554 ?
Ga2 S4 Na6 117.24(3) 3_755 2_764 ?
Na6 S4 Na6 77.81(7) 2_764 1_554 ?
Ga1 S2 Ga1 108.90(14) . 10_557 ?
Ga1 S2 Na7 117.04(4) . 15_556 ?
Ga1 S2 Na7 117.04(4) 10_557 13_556 ?
Ga1 S2 Na7 117.04(4) . 13_556 ?
Ga1 S2 Na7 117.04(4) 10_557 15_556 ?
Na7 S2 Na7 77.11(16) 13_556 15_556 ?
S1 Na7 S2 179.04(15) . 13_556 y
Cl1 Na7 S1 84.44(10) . . y
Cl1 Na7 S1 95.06(10) 6_554 . y
Cl1 Na7 S1 84.44(10) 10_556 . y
Cl1 Na7 S1 95.06(10) 13_556 . y
Cl1 Na7 Cl1 80.13(11) 10_556 . y
Cl1 Na7 Cl1 179.49(14) 6_554 . y
Cl1 Na7 Cl1 99.74(3) 13_556 . y
Cl1 Na7 Cl1 80.38(11) 6_554 13_556 y
Cl1 Na7 Cl1 99.74(3) 6_554 10_556 y
Cl1 Na7 Cl1 179.49(14) 13_556 10_556 y
Cl1 Na7 S2 94.83(10) 10_556 13_556 y
Cl1 Na7 S2 85.67(10) 13_556 13_556 y
Cl1 Na7 S2 85.67(10) 6_554 13_556 y
Cl1 Na7 S2 94.83(10) . 13_556 y
Cl2 Na1 Cl2 99.71(6) 9_666 3_656 y
Cl2 Na1 Cl2 80.29(6) 9_666 11_565 y
Cl2 Na1 Cl2 80.29(6) 3_656 . y
Cl2 Na1 Cl2 180.0 9_666 . y
Cl2 Na1 Cl2 99.71(6) 11_565 . y
Cl2 Na1 Cl2 180.00(7) 11_565 3_656 y
Cl2 Na1 S5 84.89(4) . 9_666 y
Cl2 Na1 S5 95.12(4) 11_565 9_666 y
Cl2 Na1 S5 84.88(4) 9_666 . y
Cl2 Na1 S5 95.12(4) 3_656 . y
Cl2 Na1 S5 84.88(4) 3_656 9_666 y
Cl2 Na1 S5 95.12(4) . . y
Cl2 Na1 S5 95.12(4) 9_666 9_666 y
Cl2 Na1 S5 84.88(4) 11_565 . y
S5 Na1 S5 180.0 . 9_666 y
Cl2 Na5 Cl2 81.56(17) . 3_656 y
Cl2 Na5 S3 90.67(5) . . y
Cl2 Na5 S3 143.85(8) . 12_655 y
Cl2 Na5 S3 143.85(8) 3_656 10_557 y
Cl2 Na5 S3 143.85(8) . 3_656 y
Cl2 Na5 S3 143.85(8) 3_656 . y
Cl2 Na5 S3 90.67(5) 3_656 3_656 y
Cl2 Na5 S3 90.67(5) . 10_557 y
Cl2 Na5 S3 90.67(5) 3_656 12_655 y
S3 Na5 S3 70.90(10) 12_655 3_656 y
S3 Na5 S3 114.52(19) 12_655 10_557 y
S3 Na5 S3 75.06(10) 3_656 10_557 y
S3 Na5 S3 75.06(10) 12_655 . y
S3 Na5 S3 114.52(19) 3_656 . y
S3 Na5 S3 70.90(10) 10_557 . y
Cl2 Na6 Cl2 180.0 11_566 3_756 y
Cl2 Na6 Cl2 180.0 9_767 . y
Cl2 Na6 Cl2 80.20(6) 3_756 . y
Cl2 Na6 Cl2 80.20(6) 9_767 11_566 y
Cl2 Na6 Cl2 99.80(6) 9_767 3_756 y
Cl2 Na6 Cl2 99.80(6) 11_566 . y
Cl2 Na6 S4 94.85(4) 11_566 9_766 y
Cl2 Na6 S4 85.15(4) 11_566 1_556 y
Cl2 Na6 S4 94.85(4) 9_767 9_766 y
Cl2 Na6 S4 85.15(4) 3_756 9_766 y
Cl2 Na6 S4 94.85(4) 3_756 1_556 y
Cl2 Na6 S4 94.85(4) . 1_556 y
Cl2 Na6 S4 85.15(4) 9_767 1_556 y
Cl2 Na6 S4 85.15(4) . 9_766 y
S4 Na6 S4 180.00(7) 9_766 1_556 y
Cl2 Na4 Cl2 82.50(17) . 3_756 y
Cl2 Na4 S3 143.79(7) 3_756 . y
Cl2 Na4 S3 143.79(7) 3_756 10_557 y
Cl2 Na4 S3 91.95(5) 3_756 3_756 y
Cl2 Na4 S3 143.79(7) . 12_755 y
Cl2 Na4 S3 91.95(5) . . y
Cl2 Na4 S3 91.95(5) 3_756 12_755 y
Cl2 Na4 S3 143.79(7) . 3_756 y
Cl2 Na4 S3 91.95(5) . 10_557 y
S3 Na4 S3 71.76(10) 3_756 10_557 y
S3 Na4 S3 111.99(18) 12_755 10_557 y
S3 Na4 S3 71.76(10) 12_755 . y
S3 Na4 S3 71.79(10) 10_557 . y
S3 Na4 S3 71.79(10) 12_755 3_756 y
S3 Na4 S3 111.99(18) 3_756 . y
S3 Na2 S3 72.21(10) 15_455 8_456 y
S3 Na2 S3 112.86(18) 8_456 6_654 y
S3 Na2 S3 72.18(10) 15_455 6_654 y
S3 Na2 S3 72.21(10) 13_656 6_654 y
S3 Na2 S3 72.18(10) 8_456 13_656 y
S3 Na2 S3 112.86(18) 15_455 13_656 y
Cl1 Na2 S3 91.54(5) 10_556 15_455 y
Cl1 Na2 S3 143.54(7) 10_556 8_456 y
Cl1 Na2 S3 143.54(7) 10_556 13_656 y
Cl1 Na2 S3 91.54(5) . 8_456 y
Cl1 Na2 S3 143.54(7) . 15_455 y
Cl1 Na2 S3 143.54(7) . 6_654 y
Cl1 Na2 S3 91.54(5) 10_556 6_654 y
Cl1 Na2 S3 91.54(5) . 13_656 y
Cl1 Na2 Cl1 82.55(17) . 10_556 y
S3 Na3 S3 115.4(2) 8_456 6_655 y
S3 Na3 S3 71.29(10) 6_655 15_456 y
S3 Na3 S3 75.50(11) 8_456 15_456 y
S3 Na3 S3 71.29(10) 8_456 13_656 y
S3 Na3 S3 115.4(2) 15_456 13_656 y
S3 Na3 S3 75.50(11) 6_655 13_656 y
Cl1 Na3 S3 143.56(9) . 6_655 y
Cl1 Na3 S3 143.56(9) 10_557 13_656 y
Cl1 Na3 S3 90.29(5) . 13_656 y
Cl1 Na3 S3 90.29(5) 10_557 6_655 y
Cl1 Na3 S3 143.56(9) 10_557 8_456 y
Cl1 Na3 S3 90.29(5) . 8_456 y
Cl1 Na3 S3 90.29(5) 10_557 15_456 y
Cl1 Na3 S3 143.56(9) . 15_456 y
Cl1 Na3 Cl1 81.52(19) . 10_557 y

loop_
_geom_bond_atom_site_label_1
_geom_bond_atom_site_label_2
_geom_bond_distance
_geom_bond_site_symmetry_2
_geom_bond_publ_flag
Ga1 S3 2.2747(18) 12_655 y
Ga1 S3 2.2747(18) . y
Ga1 S1 2.265(2) . y
Ga1 S2 2.270(2) . y
Ga1 Na5 3.486(5) . y
Ga2 S3 2.2911(18) 10_556 y
Ga2 S3 2.2911(18) . y
Ga2 S5 2.257(2) . y
Ga2 S4 2.2810(19) . y
Ga2 Na3 3.486(5) 13_656 y
Cl2 Na1 2.8234(14) . y
Cl2 Na1 2.8234(14) 2_665 y
Cl2 Na5 2.787(5) . y
Cl2 Na6 2.8215(14) 2_764 y
Cl2 Na6 2.8215(14) . y
Cl2 Na4 2.756(4) . y
S3 Na5 3.060(3) . y
S3 Na4 3.027(3) . y
S3 Na2 3.011(3) 13_656 y
S3 Na3 3.044(4) 13_656 y
S1 Na7 2.875(4) 3_655 y
S1 Na7 2.875(4) . y
Cl1 Na7 2.819(3) 13_556 y
Cl1 Na7 2.826(3) 3_655 y
Cl1 Na7 2.819(3) 15_556 y
Cl1 Na7 2.826(3) . y
Cl1 Na2 2.757(4) . y
Cl1 Na3 2.786(5) . y
S5 Na1 2.874(2) . y
S5 Na1 2.874(2) 2_664 y
S4 Na6 2.896(2) 2_764 y
S4 Na6 2.896(2) 1_554 y
S2 Na7 2.901(4) 13_556 y
S2 Na7 2.901(4) 15_556 y

loop_
_twin_individual_id
_twin_individual_mass_fraction_refined
1 0.892(8)
2 0.108(8)
